data_7712285
loop_
_publ_author_name
'Ponce-de-Le\'on, Jaime'
'Pe\~nas-Defrutos, Marconi N.'
'V\'elez Blasco, Andrea'
'Aullon, Gabriel'
'Espinet, Pablo'

_publ_section_title
;
 Luminescence in the Solid State of Phosphine-EWO Ligands with Fluorinated
 Chalcone Skeletons and their PdX2 complexes. Metal-promoted
 Phosphorescence Enhancement
;
_journal_name_full 'Dalton Transactions'
_journal_paper_doi 10.1039/D3DT00408B
_journal_year 2023
_chemical_formula_moiety 'C54 H34 Cl2 F8 O2 P2 Pt'
_chemical_formula_sum 'C54 H34 Cl2 F8 O2 P2 Pt'
_chemical_formula_weight 1194.74
_space_group_crystal_system monoclinic
_space_group_IT_number 14
_space_group_name_Hall '-P 2yn'
_space_group_name_H-M_alt 'P 1 21/n 1'
_atom_sites_solution_hydrogens geom
_atom_sites_solution_primary iterative
_audit_creation_date 2022-09-02
_audit_creation_method
;
Olex2 1.2
(compiled 2018.05.29 svn.r3508 for OlexSys, GUI svn.r5506)
;
_audit_update_record
;
2022-09-02 deposited with the CCDC.	2023-02-17 downloaded from the CCDC.
;
_cell_angle_alpha 90
_cell_angle_beta 109.719(5)
_cell_angle_gamma 90
_cell_formula_units_Z 2
_cell_length_a 13.9677(8)
_cell_length_b 10.9580(5)
_cell_length_c 16.3180(7)
_cell_measurement_reflns_used 3493
_cell_measurement_temperature 294
_cell_measurement_theta_max 26.2320
_cell_measurement_theta_min 3.7840
_cell_volume 2351.1(2)
_computing_cell_refinement 'CrysAlisPro 1.171.39.45g (Rigaku OD, 2018)'
_computing_data_collection 'CrysAlisPro 1.171.39.45g (Rigaku OD, 2018)'
_computing_data_reduction 'CrysAlisPro 1.171.39.45g (Rigaku OD, 2018)'
_computing_molecular_graphics 'Olex2 (Dolomanov et al., 2009)'
_computing_publication_material 'Olex2 (Dolomanov et al., 2009)'
_computing_structure_refinement 'ShelXL (Sheldrick, 2015)'
_computing_structure_solution 'olex2.solve (Bourhis et al., 2015)'
_diffrn_ambient_temperature 294.0
_diffrn_detector_area_resol_mean 10.4757
_diffrn_detector_type Atlas
_diffrn_measured_fraction_theta_full 0.991
_diffrn_measured_fraction_theta_max 0.837
_diffrn_measurement_details
;
List of Runs (angles in degrees, time in seconds):

  # Type    Start    End  Width  t~exp~   \w     \q     \k     \f   Frames
#--------------------------------------------------------------------------
  1  \w    -84.00  13.00   1.00    5.50    --  -10.64 -37.00  60.00   97
  2  \w    -35.00  28.00   1.00    5.50    --  -10.64  37.00 -90.00   63
;
_diffrn_measurement_device 'four-circle diffractometer'
_diffrn_measurement_device_type 'SuperNova, Dual, Cu at home/near, Atlas'
_diffrn_measurement_method '\w scans'
_diffrn_radiation_type MoK\a
_diffrn_radiation_wavelength 0.71073
_diffrn_reflns_av_R_equivalents 0.0312
_diffrn_reflns_av_unetI/netI 0.0632
_diffrn_reflns_Laue_measured_fraction_full 0.991
_diffrn_reflns_Laue_measured_fraction_max 0.837
_diffrn_reflns_limit_h_max 14
_diffrn_reflns_limit_h_min -18
_diffrn_reflns_limit_k_max 14
_diffrn_reflns_limit_k_min -10
_diffrn_reflns_limit_l_max 22
_diffrn_reflns_limit_l_min -16
_diffrn_reflns_number 9845
_diffrn_reflns_point_group_measured_fraction_full 0.991
_diffrn_reflns_point_group_measured_fraction_max 0.837
_diffrn_reflns_theta_full 25.242
_diffrn_reflns_theta_max 29.530
_diffrn_reflns_theta_min 3.471
_exptl_absorpt_coefficient_mu 3.241
_exptl_absorpt_correction_T_max 1.000
_exptl_absorpt_correction_T_min 0.315
_exptl_absorpt_correction_type gaussian
_exptl_absorpt_process_details
;
CrysAlisPro 1.171.39.45g (Rigaku Oxford Diffraction, 2018)
Numerical absorption correction based on gaussian integration over
			a multifaceted crystal model
Empirical absorption correction using spherical harmonics,
 implemented in SCALE3 ABSPACK scaling algorithm.
;
_exptl_crystal_colour colourless
_exptl_crystal_colour_primary colourless
_exptl_crystal_density_diffrn 1.688
_exptl_crystal_description prism
_exptl_crystal_F_000 1176
_exptl_crystal_size_max 0.431
_exptl_crystal_size_mid 0.218
_exptl_crystal_size_min 0.139
_refine_diff_density_max 0.918
_refine_diff_density_min -0.608
_refine_diff_density_rms 0.101
_refine_ls_extinction_method none
_refine_ls_goodness_of_fit_ref 1.071
_refine_ls_hydrogen_treatment constr
_refine_ls_matrix_type full
_refine_ls_number_parameters 313
_refine_ls_number_reflns 5505
_refine_ls_number_restraints 0
_refine_ls_restrained_S_all 1.071
_refine_ls_R_factor_all 0.0751
_refine_ls_R_factor_gt 0.0390
_refine_ls_shift/su_max 0.000
_refine_ls_shift/su_mean 0.000
_refine_ls_structure_factor_coef Fsqd
_refine_ls_weighting_details 'w=1/[\s^2^(Fo^2^)+(0.0219P)^2^] where P=(Fo^2^+2Fc^2^)/3'
_refine_ls_weighting_scheme calc
_refine_ls_wR_factor_gt 0.0645
_refine_ls_wR_factor_ref 0.0789
_reflns_Friedel_coverage 0.000
_reflns_number_gt 3655
_reflns_number_total 5505
_reflns_threshold_expression 'I > 2\s(I)'
_cod_data_source_file d3dt00408b3.cif
_cod_data_source_block 5-L1
_cod_database_code 7712285
_shelx_shelxl_version_number 2014/7
_shelx_space_group_comment
;
The symmetry employed for this shelxl refinement is uniquely defined
by the following loop, which should always be used as a source of
symmetry information in preference to the above space-group names.
They are only intended as comments.
;
_olex2_refinement_description
;
1. Fixed Uiso
 At 1.2 times of:
  All C(H) groups
2.a Aromatic/amide H refined with riding coordinates:
 C17(H17), C18(H18), C21(H21), C22(H22), C23(H23), C24(H24), C25(H25),
 C32(H32), C33(H33), C34(H34), C35(H35), C36(H36), C42(H42), C43(H43), C44(H44),
  C45(H45), C46(H46)
;
_olex2_submission_special_instructions 'No special instructions were received'
_oxdiff_exptl_absorpt_empirical_details
;
Empirical correction (ABSPACK) includes:
- Absorption correction using spherical harmonics
- Frame scaling
;

loop_
_space_group_symop_operation_xyz
'x, y, z'
'-x+1/2, y+1/2, -z+1/2'
'-x, -y, -z'
'x-1/2, -y-1/2, z-1/2'

loop_
_atom_site_label
_atom_site_type_symbol
_atom_site_fract_x
_atom_site_fract_y
_atom_site_fract_z
_atom_site_U_iso_or_equiv
_atom_site_adp_type
_atom_site_occupancy
_atom_site_site_symmetry_order
_atom_site_calc_flag
_atom_site_refinement_flags_posn
_atom_site_refinement_flags_adp
_atom_site_refinement_flags_occupancy
_atom_site_disorder_assembly
_atom_site_disorder_group
Cl1 Cl -0.06971(10) 0.13174(11) 0.07439(7) 0.0520(3) Uani 1 1 d . . . . .
P1 P 0.02732(10) -0.14992(11) 0.10620(6) 0.0434(3) Uani 1 1 d . . . . .
Pt1 Pt 0.0000 0.0000 0.0000 0.03952(9) Uani 1 2 d S T P . .
C11 C -0.0170(4) -0.1061(4) 0.1968(2) 0.0505(13) Uani 1 1 d . . . . .
C12 C 0.0492(5) -0.0719(5) 0.2779(3) 0.0605(15) Uani 1 1 d . . . . .
F12 F 0.1491(3) -0.0684(3) 0.29659(16) 0.0822(10) Uani 1 1 d . . . . .
C13 C 0.0151(6) -0.0360(5) 0.3444(3) 0.0764(19) Uani 1 1 d . . . . .
F13 F 0.0824(3) -0.0047(3) 0.42143(18) 0.1156(15) Uani 1 1 d . . . . .
C14 C -0.0848(7) -0.0360(6) 0.3319(3) 0.084(2) Uani 1 1 d . . . . .
F14 F -0.1207(4) -0.0008(3) 0.3952(2) 0.1203(15) Uani 1 1 d . . . . .
C15 C -0.1524(5) -0.0706(5) 0.2530(3) 0.0696(16) Uani 1 1 d . . . . .
F15 F -0.2515(3) -0.0705(4) 0.2449(2) 0.0973(12) Uani 1 1 d . . . . .
C16 C -0.1220(5) -0.1040(4) 0.1829(3) 0.0564(14) Uani 1 1 d . . . . .
C17 C -0.1979(4) -0.1249(5) 0.0962(3) 0.0577(14) Uani 1 1 d . . . . .
H17 H -0.1752 -0.1115 0.0495 0.069 Uiso 1 1 calc R . . . .
C18 C -0.2923(5) -0.1595(6) 0.0754(3) 0.0765(18) Uani 1 1 d . . . . .
H18 H -0.3183 -0.1817 0.1188 0.092 Uiso 1 1 calc R . . . .
C19 C -0.3584(5) -0.1637(5) -0.0172(3) 0.0704(16) Uani 1 1 d . . . . .
O19 O -0.3216(3) -0.1532(4) -0.0744(2) 0.0874(13) Uani 1 1 d . . . . .
C20 C -0.4719(5) -0.1744(5) -0.0397(4) 0.0684(16) Uani 1 1 d . . . . .
C21 C -0.5185(6) -0.2060(7) 0.0186(4) 0.100(2) Uani 1 1 d . . . . .
H21 H -0.4797 -0.2219 0.0762 0.119 Uiso 1 1 calc R . . . .
C22 C -0.6249(7) -0.2146(8) -0.0083(6) 0.122(3) Uani 1 1 d . . . . .
H22 H -0.6566 -0.2363 0.0313 0.146 Uiso 1 1 calc R . . . .
C23 C -0.6815(6) -0.1910(8) -0.0928(7) 0.121(3) Uani 1 1 d . . . . .
H23 H -0.7521 -0.1947 -0.1108 0.145 Uiso 1 1 calc R . . . .
C24 C -0.6346(6) -0.1622(6) -0.1506(5) 0.106(2) Uani 1 1 d . . . . .
H24 H -0.6733 -0.1491 -0.2087 0.127 Uiso 1 1 calc R . . . .
C25 C -0.5314(6) -0.1523(6) -0.1247(4) 0.0862(19) Uani 1 1 d . . . . .
H25 H -0.5007 -0.1304 -0.1650 0.103 Uiso 1 1 calc R . . . .
C31 C 0.1628(4) -0.1804(4) 0.1545(2) 0.0457(12) Uani 1 1 d . . . . .
C32 C 0.2303(4) -0.0957(5) 0.1447(3) 0.0569(14) Uani 1 1 d . . . . .
H32 H 0.2061 -0.0285 0.1089 0.068 Uiso 1 1 calc R . . . .
C33 C 0.3333(5) -0.1085(6) 0.1868(3) 0.0723(17) Uani 1 1 d . . . . .
H33 H 0.3780 -0.0494 0.1804 0.087 Uiso 1 1 calc R . . . .
C34 C 0.3694(5) -0.2080(6) 0.2380(3) 0.0749(17) Uani 1 1 d . . . . .
H34 H 0.4390 -0.2168 0.2665 0.090 Uiso 1 1 calc R . . . .
C35 C 0.3042(5) -0.2943(5) 0.2476(3) 0.0767(18) Uani 1 1 d . . . . .
H35 H 0.3295 -0.3618 0.2828 0.092 Uiso 1 1 calc R . . . .
C36 C 0.2004(4) -0.2828(5) 0.2055(3) 0.0650(15) Uani 1 1 d . . . . .
H36 H 0.1562 -0.3431 0.2112 0.078 Uiso 1 1 calc R . . . .
C41 C -0.0369(3) -0.2954(4) 0.0735(3) 0.0455(11) Uani 1 1 d . . . . .
C42 C -0.0839(4) -0.3249(5) -0.0138(3) 0.0565(13) Uani 1 1 d . . . . .
H42 H -0.0816 -0.2705 -0.0569 0.068 Uiso 1 1 calc R . . . .
C43 C -0.1336(4) -0.4339(5) -0.0362(4) 0.0712(16) Uani 1 1 d . . . . .
H43 H -0.1636 -0.4533 -0.0948 0.085 Uiso 1 1 calc R . . . .
C44 C -0.1401(5) -0.5143(5) 0.0246(4) 0.0793(18) Uani 1 1 d . . . . .
H44 H -0.1748 -0.5876 0.0077 0.095 Uiso 1 1 calc R . . . .
C45 C -0.0958(5) -0.4876(5) 0.1109(4) 0.0750(17) Uani 1 1 d . . . . .
H45 H -0.0995 -0.5428 0.1531 0.090 Uiso 1 1 calc R . . . .
C46 C -0.0451(4) -0.3776(5) 0.1353(3) 0.0639(15) Uani 1 1 d . . . . .
H46 H -0.0161 -0.3587 0.1941 0.077 Uiso 1 1 calc R . . . .

loop_
_atom_site_aniso_label
_atom_site_aniso_U_11
_atom_site_aniso_U_22
_atom_site_aniso_U_33
_atom_site_aniso_U_23
_atom_site_aniso_U_13
_atom_site_aniso_U_12
Cl1 0.0567(9) 0.0500(7) 0.0511(6) -0.0036(5) 0.0208(5) 0.0093(6)
P1 0.0479(8) 0.0444(7) 0.0335(5) 0.0000(5) 0.0081(5) 0.0037(6)
Pt1 0.04154(16) 0.04162(14) 0.03085(12) -0.00010(11) 0.00624(9) 0.00553(14)
C11 0.074(4) 0.044(3) 0.031(2) 0.002(2) 0.015(2) 0.005(3)
C12 0.082(5) 0.058(3) 0.040(3) -0.003(2) 0.019(3) -0.002(3)
F12 0.084(3) 0.103(3) 0.0456(15) -0.0198(16) 0.0034(16) -0.010(2)
C13 0.106(6) 0.079(4) 0.041(3) -0.015(3) 0.020(3) -0.003(4)
F13 0.156(4) 0.139(3) 0.0441(16) -0.0359(19) 0.024(2) -0.015(3)
C14 0.123(7) 0.091(5) 0.044(3) -0.008(3) 0.039(4) 0.010(4)
F14 0.175(4) 0.138(4) 0.073(2) -0.026(2) 0.075(3) 0.004(3)
C15 0.080(5) 0.075(4) 0.065(4) 0.007(3) 0.040(3) 0.019(4)
F15 0.103(3) 0.123(3) 0.084(2) 0.000(2) 0.055(2) 0.025(3)
C16 0.075(4) 0.050(3) 0.047(3) 0.007(2) 0.024(3) 0.008(3)
C17 0.064(4) 0.057(3) 0.056(3) 0.006(2) 0.026(3) 0.011(3)
C18 0.076(5) 0.098(5) 0.059(3) 0.006(3) 0.028(3) -0.003(4)
C19 0.076(5) 0.079(4) 0.064(3) 0.005(3) 0.033(3) 0.000(4)
O19 0.070(3) 0.132(4) 0.068(2) 0.005(2) 0.033(2) -0.007(3)
C20 0.068(5) 0.066(4) 0.080(4) -0.012(3) 0.037(4) -0.002(3)
C21 0.085(6) 0.132(7) 0.089(4) -0.014(4) 0.039(4) -0.012(5)
C22 0.093(7) 0.159(8) 0.137(7) -0.047(6) 0.069(6) -0.030(6)
C23 0.064(6) 0.135(7) 0.168(8) -0.049(7) 0.044(6) 0.008(5)
C24 0.071(6) 0.096(6) 0.132(6) -0.013(5) 0.011(5) 0.016(5)
C25 0.079(5) 0.091(5) 0.083(4) -0.001(4) 0.021(4) 0.004(4)
C31 0.047(3) 0.042(3) 0.038(2) -0.002(2) 0.002(2) 0.005(2)
C32 0.050(4) 0.061(3) 0.046(2) 0.004(2) -0.001(2) 0.003(3)
C33 0.057(4) 0.087(4) 0.058(3) 0.012(3) 0.000(3) -0.009(3)
C34 0.050(4) 0.092(5) 0.065(3) 0.006(3) -0.003(3) 0.010(4)
C35 0.080(5) 0.054(4) 0.072(3) 0.015(3) -0.006(3) 0.016(3)
C36 0.061(4) 0.053(3) 0.067(3) 0.010(3) 0.003(3) 0.004(3)
C41 0.046(3) 0.043(3) 0.047(2) -0.002(2) 0.014(2) 0.004(2)
C42 0.055(4) 0.057(3) 0.050(3) 0.000(2) 0.008(2) 0.002(3)
C43 0.065(4) 0.066(4) 0.073(3) -0.021(3) 0.011(3) -0.017(3)
C44 0.062(4) 0.056(4) 0.114(5) -0.010(4) 0.022(4) -0.018(3)
C45 0.082(5) 0.062(4) 0.082(4) 0.012(3) 0.029(3) -0.006(3)
C46 0.075(4) 0.058(3) 0.058(3) 0.003(3) 0.021(3) -0.002(3)

loop_
_atom_type_symbol
_atom_type_description
_atom_type_scat_dispersion_real
_atom_type_scat_dispersion_imag
_atom_type_scat_source
C C 0.0033 0.0016 'International Tables Vol C Tables 4.2.6.8 and 6.1.1.4'
H H 0.0000 0.0000 'International Tables Vol C Tables 4.2.6.8 and 6.1.1.4'
Cl Cl 0.1484 0.1585 'International Tables Vol C Tables 4.2.6.8 and 6.1.1.4'
F F 0.0171 0.0103 'International Tables Vol C Tables 4.2.6.8 and 6.1.1.4'
O O 0.0106 0.0060 'International Tables Vol C Tables 4.2.6.8 and 6.1.1.4'
P P 0.1023 0.0942 'International Tables Vol C Tables 4.2.6.8 and 6.1.1.4'
Pt Pt -1.7033 8.3905 'International Tables Vol C Tables 4.2.6.8 and 6.1.1.4'

loop_
_exptl_crystal_face_index_h
_exptl_crystal_face_index_k
_exptl_crystal_face_index_l
_exptl_crystal_face_perp_dist
-17 1 18 0.0696
17 -1 -18 0.0696
1 -13 12 0.0604
-1 13 -12 0.1264
6 9 14 0.1654
-6 -9 -14 0.2354
-17 5 -3 0.1797
-19 -3 13 0.0918
-4 -15 -1 0.1470
-4 6 -18 0.1933
14 9 -13 0.1565
-7 8 20 0.1253

loop_
_geom_angle_atom_site_label_1
_geom_angle_atom_site_label_2
_geom_angle_atom_site_label_3
_geom_angle
_geom_angle_site_symmetry_1
_geom_angle_site_symmetry_3
_geom_angle_publ_flag
C11 P1 Pt1 113.44(15) . . ?
C31 P1 Pt1 109.76(15) . . ?
C31 P1 C11 106.3(2) . . ?
C41 P1 Pt1 117.40(14) . . ?
C41 P1 C11 101.4(2) . . ?
C41 P1 C31 107.7(2) . . ?
Cl1 Pt1 Cl1 180.0 3 . ?
Cl1 Pt1 P1 87.58(4) . 3 ?
Cl1 Pt1 P1 87.58(4) 3 . ?
Cl1 Pt1 P1 92.42(4) 3 3 ?
Cl1 Pt1 P1 92.42(4) . . ?
P1 Pt1 P1 180.0 3 . ?
C12 C11 P1 122.6(5) . . ?
C12 C11 C16 118.2(5) . . ?
C16 C11 P1 119.1(3) . . ?
F12 C12 C11 122.6(5) . . ?
F12 C12 C13 115.3(5) . . ?
C13 C12 C11 122.1(6) . . ?
F13 C13 C12 119.5(7) . . ?
F13 C13 C14 120.6(5) . . ?
C14 C13 C12 119.8(5) . . ?
C13 C14 F14 121.3(6) . . ?
C13 C14 C15 119.7(5) . . ?
F14 C14 C15 119.0(7) . . ?
C14 C15 C16 122.6(6) . . ?
F15 C15 C14 116.9(5) . . ?
F15 C15 C16 120.4(5) . . ?
C11 C16 C17 121.8(4) . . ?
C15 C16 C11 117.4(5) . . ?
C15 C16 C17 120.6(5) . . ?
C16 C17 H17 115.4 . . ?
C18 C17 C16 129.2(5) . . ?
C18 C17 H17 115.4 . . ?
C17 C18 H18 120.0 . . ?
C17 C18 C19 120.1(5) . . ?
C19 C18 H18 120.0 . . ?
C18 C19 C20 119.5(5) . . ?
O19 C19 C18 120.1(6) . . ?
O19 C19 C20 120.3(5) . . ?
C21 C20 C19 124.0(6) . . ?
C21 C20 C25 118.6(6) . . ?
C25 C20 C19 117.3(5) . . ?
C20 C21 H21 119.9 . . ?
C20 C21 C22 120.1(7) . . ?
C22 C21 H21 119.9 . . ?
C21 C22 H22 120.2 . . ?
C23 C22 C21 119.7(7) . . ?
C23 C22 H22 120.2 . . ?
C22 C23 H23 120.1 . . ?
C24 C23 C22 119.8(8) . . ?
C24 C23 H23 120.1 . . ?
C23 C24 H24 119.6 . . ?
C23 C24 C25 120.8(7) . . ?
C25 C24 H24 119.6 . . ?
C20 C25 H25 119.5 . . ?
C24 C25 C20 120.9(7) . . ?
C24 C25 H25 119.5 . . ?
C32 C31 P1 118.7(4) . . ?
C32 C31 C36 118.8(5) . . ?
C36 C31 P1 122.4(4) . . ?
C31 C32 H32 119.4 . . ?
C31 C32 C33 121.1(5) . . ?
C33 C32 H32 119.4 . . ?
C32 C33 H33 120.1 . . ?
C34 C33 C32 119.8(6) . . ?
C34 C33 H33 120.1 . . ?
C33 C34 H34 119.9 . . ?
C35 C34 C33 120.2(6) . . ?
C35 C34 H34 119.9 . . ?
C34 C35 H35 119.7 . . ?
C34 C35 C36 120.6(5) . . ?
C36 C35 H35 119.7 . . ?
C31 C36 H36 120.3 . . ?
C35 C36 C31 119.4(5) . . ?
C35 C36 H36 120.3 . . ?
C42 C41 P1 121.3(3) . . ?
C46 C41 P1 120.7(3) . . ?
C46 C41 C42 117.9(4) . . ?
C41 C42 H42 120.0 . . ?
C43 C42 C41 119.9(5) . . ?
C43 C42 H42 120.0 . . ?
C42 C43 H43 119.1 . . ?
C44 C43 C42 121.7(5) . . ?
C44 C43 H43 119.1 . . ?
C43 C44 H44 120.1 . . ?
C43 C44 C45 119.9(5) . . ?
C45 C44 H44 120.1 . . ?
C44 C45 H45 120.3 . . ?
C44 C45 C46 119.5(5) . . ?
C46 C45 H45 120.3 . . ?
C41 C46 C45 121.1(5) . . ?
C41 C46 H46 119.5 . . ?
C45 C46 H46 119.5 . . ?

loop_
_geom_bond_atom_site_label_1
_geom_bond_atom_site_label_2
_geom_bond_distance
_geom_bond_site_symmetry_2
_geom_bond_publ_flag
Cl1 Pt1 2.3029(11) . ?
P1 Pt1 2.3241(11) . ?
P1 C11 1.849(4) . ?
P1 C31 1.819(5) . ?
P1 C41 1.819(5) . ?
Pt1 Cl1 2.3028(11) 3 ?
Pt1 P1 2.3241(11) 3 ?
C11 C12 1.385(6) . ?
C11 C16 1.407(7) . ?
C12 F12 1.325(6) . ?
C12 C13 1.381(7) . ?
C13 F13 1.336(6) . ?
C13 C14 1.341(9) . ?
C14 F14 1.348(6) . ?
C14 C15 1.368(8) . ?
C15 F15 1.346(7) . ?
C15 C16 1.397(6) . ?
C16 C17 1.472(6) . ?
C17 H17 0.9300 . ?
C17 C18 1.303(7) . ?
C18 H18 0.9300 . ?
C18 C19 1.483(7) . ?
C19 O19 1.214(5) . ?
C19 C20 1.506(8) . ?
C20 C21 1.366(8) . ?
C20 C25 1.377(7) . ?
C21 H21 0.9300 . ?
C21 C22 1.403(9) . ?
C22 H22 0.9300 . ?
C22 C23 1.363(10) . ?
C23 H23 0.9300 . ?
C23 C24 1.355(9) . ?
C24 H24 0.9300 . ?
C24 C25 1.363(9) . ?
C25 H25 0.9300 . ?
C31 C32 1.370(6) . ?
C31 C36 1.390(6) . ?
C32 H32 0.9300 . ?
C32 C33 1.376(7) . ?
C33 H33 0.9300 . ?
C33 C34 1.362(7) . ?
C34 H34 0.9300 . ?
C34 C35 1.359(7) . ?
C35 H35 0.9300 . ?
C35 C36 1.385(7) . ?
C36 H36 0.9300 . ?
C41 C42 1.391(6) . ?
C41 C46 1.386(6) . ?
C42 H42 0.9300 . ?
C42 C43 1.368(7) . ?
C43 H43 0.9300 . ?
C43 C44 1.353(7) . ?
C44 H44 0.9300 . ?
C44 C45 1.365(8) . ?
C45 H45 0.9300 . ?
C45 C46 1.386(7) . ?
C46 H46 0.9300 . ?

loop_
_geom_torsion_atom_site_label_1
_geom_torsion_atom_site_label_2
_geom_torsion_atom_site_label_3
_geom_torsion_atom_site_label_4
_geom_torsion
_geom_torsion_site_symmetry_1
_geom_torsion_site_symmetry_2
_geom_torsion_site_symmetry_3
_geom_torsion_site_symmetry_4
_geom_torsion_publ_flag
P1 C11 C12 F12 -0.2(7) . . . . ?
P1 C11 C12 C13 178.1(4) . . . . ?
P1 C11 C16 C15 179.9(4) . . . . ?
P1 C11 C16 C17 -5.6(6) . . . . ?
P1 C31 C32 C33 173.6(4) . . . . ?
P1 C31 C36 C35 -173.4(4) . . . . ?
P1 C41 C42 C43 -178.6(4) . . . . ?
P1 C41 C46 C45 178.7(4) . . . . ?
Pt1 P1 C11 C12 -104.7(4) . . . . ?
Pt1 P1 C11 C16 73.6(4) . . . . ?
Pt1 P1 C31 C32 18.5(4) . . . . ?
Pt1 P1 C31 C36 -165.5(3) . . . . ?
Pt1 P1 C41 C42 12.4(5) . . . . ?
Pt1 P1 C41 C46 -164.2(3) . . . . ?
C11 P1 C31 C32 -104.6(4) . . . . ?
C11 P1 C31 C36 71.4(4) . . . . ?
C11 P1 C41 C42 136.5(4) . . . . ?
C11 P1 C41 C46 -40.0(4) . . . . ?
C11 C12 C13 F13 179.6(5) . . . . ?
C11 C12 C13 C14 1.4(9) . . . . ?
C11 C16 C17 C18 158.7(6) . . . . ?
C12 C11 C16 C15 -1.7(7) . . . . ?
C12 C11 C16 C17 172.8(5) . . . . ?
C12 C13 C14 F14 -179.6(5) . . . . ?
C12 C13 C14 C15 -0.6(10) . . . . ?
F12 C12 C13 F13 -1.9(8) . . . . ?
F12 C12 C13 C14 179.8(6) . . . . ?
C13 C14 C15 F15 179.0(6) . . . . ?
C13 C14 C15 C16 -1.5(10) . . . . ?
F13 C13 C14 F14 2.2(10) . . . . ?
F13 C13 C14 C15 -178.8(5) . . . . ?
C14 C15 C16 C11 2.6(8) . . . . ?
C14 C15 C16 C17 -172.0(5) . . . . ?
F14 C14 C15 F15 -2.0(9) . . . . ?
F14 C14 C15 C16 177.6(5) . . . . ?
C15 C16 C17 C18 -27.0(9) . . . . ?
F15 C15 C16 C11 -177.8(5) . . . . ?
F15 C15 C16 C17 7.6(8) . . . . ?
C16 C11 C12 F12 -178.5(5) . . . . ?
C16 C11 C12 C13 -0.2(8) . . . . ?
C16 C17 C18 C19 174.2(5) . . . . ?
C17 C18 C19 O19 11.3(10) . . . . ?
C17 C18 C19 C20 -165.5(6) . . . . ?
C18 C19 C20 C21 -14.2(9) . . . . ?
C18 C19 C20 C25 166.7(6) . . . . ?
C19 C20 C21 C22 -179.5(7) . . . . ?
C19 C20 C25 C24 178.8(6) . . . . ?
O19 C19 C20 C21 169.0(6) . . . . ?
O19 C19 C20 C25 -10.1(9) . . . . ?
C20 C21 C22 C23 -0.1(13) . . . . ?
C21 C20 C25 C24 -0.3(10) . . . . ?
C21 C22 C23 C24 1.5(14) . . . . ?
C22 C23 C24 C25 -2.3(13) . . . . ?
C23 C24 C25 C20 1.7(11) . . . . ?
C25 C20 C21 C22 -0.5(10) . . . . ?
C31 P1 C11 C12 16.1(5) . . . . ?
C31 P1 C11 C16 -165.6(4) . . . . ?
C31 P1 C41 C42 -112.1(4) . . . . ?
C31 P1 C41 C46 71.4(4) . . . . ?
C31 C32 C33 C34 1.3(8) . . . . ?
C32 C31 C36 C35 2.6(7) . . . . ?
C32 C33 C34 C35 -0.1(8) . . . . ?
C33 C34 C35 C36 0.2(9) . . . . ?
C34 C35 C36 C31 -1.5(8) . . . . ?
C36 C31 C32 C33 -2.5(7) . . . . ?
C41 P1 C11 C12 128.5(4) . . . . ?
C41 P1 C11 C16 -53.2(4) . . . . ?
C41 P1 C31 C32 147.4(3) . . . . ?
C41 P1 C31 C36 -36.6(4) . . . . ?
C41 C42 C43 C44 1.2(9) . . . . ?
C42 C41 C46 C45 2.0(8) . . . . ?
C42 C43 C44 C45 -0.5(10) . . . . ?
C43 C44 C45 C46 0.6(9) . . . . ?
C44 C45 C46 C41 -1.4(9) . . . . ?
C46 C41 C42 C43 -1.9(7) . . . . ?
